data_4322983
loop_
_publ_author_name
'Andrea V. Firth'
'Douglas W. Stephan'

_publ_section_title
;
 Cyclopentadienyl-Bis-Aryloxide Titanium Complexes
;
_journal_name_full 'Inorganic Chemistry'
_journal_page_first 4732
_journal_page_last 4734
_journal_paper_doi 10.1021/ic9800841
_journal_volume 37
_journal_year 1998
_chemical_formula_sum 'C35 H45 O2 P Ti'
_chemical_formula_weight 576.58
_space_group_IT_number 169
_symmetry_cell_setting hexagonal
_symmetry_space_group_name_Hall 'P 61'
_symmetry_space_group_name_H-M 'P 61'
_atom_sites_solution_hydrogens geom
_atom_sites_solution_primary direct
_atom_sites_solution_secondary difmap
_audit_creation_method SHELXL
_cell_angle_alpha 90.00
_cell_angle_beta 90.00
_cell_angle_gamma 120.00
_cell_formula_units_Z 6
_cell_length_a 10.8826(2)
_cell_length_b 10.8826(2)
_cell_length_c 49.7421(11)
_cell_measurement_temperature 293(2)
_cell_volume 5101.76(17)
_computing_structure_refinement 'SHELXL-93 (Sheldrick, 1993)'
_computing_structure_solution 'SHELXS-86 (Sheldrick, 1990)'
_diffrn_ambient_temperature 293(2)
_diffrn_radiation_monochromator graphite
_diffrn_radiation_source 'fine-focus sealed tube'
_diffrn_radiation_type MoK\a
_diffrn_radiation_wavelength 0.71073
_diffrn_reflns_av_R_equivalents 0.1469
_diffrn_reflns_av_sigmaI/netI 0.0829
_diffrn_reflns_limit_h_max 14
_diffrn_reflns_limit_h_min -7
_diffrn_reflns_limit_k_max 14
_diffrn_reflns_limit_k_min -12
_diffrn_reflns_limit_l_max 53
_diffrn_reflns_limit_l_min -47
_diffrn_reflns_number 14195
_diffrn_reflns_theta_max 24.00
_diffrn_reflns_theta_min 2.16
_exptl_absorpt_coefficient_mu 0.325
_exptl_crystal_density_diffrn 1.126
_exptl_crystal_F_000 1848
_exptl_crystal_size_max 0.39
_exptl_crystal_size_mid 0.30
_exptl_crystal_size_min 0.24
_refine_diff_density_max 0.262
_refine_diff_density_min -0.312
_refine_diff_density_rms 0.057
_refine_ls_abs_structure_details 'Flack H D (1983), Acta Cryst. A39, 876-881'
_refine_ls_abs_structure_Flack 0.09(7)
_refine_ls_extinction_method none
_refine_ls_goodness_of_fit_all 1.545
_refine_ls_goodness_of_fit_obs 1.601
_refine_ls_matrix_type full
_refine_ls_number_parameters 356
_refine_ls_number_reflns 4897
_refine_ls_number_restraints 1
_refine_ls_restrained_S_all 1.560
_refine_ls_restrained_S_obs 1.600
_refine_ls_R_factor_all 0.1067
_refine_ls_R_factor_obs 0.0925
_refine_ls_shift/esd_max 0.879
_refine_ls_shift/esd_mean 0.030
_refine_ls_structure_factor_coef Fsqd
_refine_ls_weighting_details 'w=1/[\s^2^(Fo^2^)+(0.1000P)^2^+0.0000P] where P=(Fo^2^+2Fc^2^)/3'
_refine_ls_weighting_scheme calc
_refine_ls_wR_factor_all 0.2411
_refine_ls_wR_factor_obs 0.2294
_reflns_number_observed 4236
_reflns_number_total 4900
_reflns_observed_criterion >2sigma(I)
_cod_data_source_file ic9800841_3.cif
_cod_data_source_block CpTi(OR)2PHPh
_cod_depositor_comments
;
The following automatic conversions were performed:

'_refine_ls_weighting_scheme' value 'calc
w=1/[\s^2^(Fo^2^)+(0.1000P)^2^+0.0000P] where P=(Fo^2^+2Fc^2^)/3' was
changed to 'calc'. New tag '_refine_ls_weighting_details' was
created. The value of the new tag was set to
'w=1/[\s^2^(Fo^2^)+(0.1000P)^2^+0.0000P] where P=(Fo^2^+2Fc^2^)/3'.

Automatic conversion script
Id: cif_fix_values 3143 2015-03-26 13:38:13Z robertas 
;
_cod_original_cell_volume 5101.8(2)
_cod_database_code 4322983

loop_
_symmetry_equiv_pos_as_xyz
'x, y, z'
'-y, x-y, z+1/3'
'-x+y, -x, z+2/3'
'-x, -y, z+1/2'
'y, -x+y, z+5/6'
'x-y, x, z+1/6'

loop_
_atom_site_aniso_label
_atom_site_aniso_U_11
_atom_site_aniso_U_22
_atom_site_aniso_U_33
_atom_site_aniso_U_23
_atom_site_aniso_U_13
_atom_site_aniso_U_12
Ti1 0.0452(7) 0.0447(7) 0.0519(8) 0.0113(6) 0.0080(7) 0.0254(6)
P1 0.073(2) 0.0624(14) 0.092(2) -0.0038(14) -0.0260(14) 0.0373(13)
O1 0.046(3) 0.048(3) 0.062(4) 0.001(2) 0.000(3) 0.026(2)
O2 0.047(3) 0.046(3) 0.051(3) 0.010(2) 0.012(2) 0.022(2)
C1 0.100(9) 0.085(8) 0.091(9) -0.025(7) 0.042(8) 0.032(7)
C2 0.115(10) 0.124(10) 0.045(6) -0.010(6) -0.003(6) 0.085(9)
C3 0.099(9) 0.089(8) 0.089(10) 0.020(7) 0.043(8) 0.030(7)
C4 0.104(10) 0.187(16) 0.074(9) 0.010(9) 0.015(7) 0.111(12)
C5 0.209(17) 0.108(10) 0.077(9) 0.043(7) 0.090(11) 0.128(12)
C6 0.048(4) 0.053(4) 0.042(5) 0.018(3) 0.012(3) 0.036(4)
C7 0.057(5) 0.065(5) 0.048(6) 0.013(4) 0.005(4) 0.039(4)
C8 0.070(6) 0.088(7) 0.067(7) 0.000(5) -0.004(5) 0.053(6)
C9 0.104(8) 0.068(6) 0.078(8) 0.025(5) 0.012(6) 0.062(6)
C10 0.054(5) 0.047(4) 0.073(6) -0.003(4) 0.002(4) 0.030(4)
C11 0.057(5) 0.043(4) 0.061(6) -0.002(4) 0.013(4) 0.030(4)
C12 0.046(5) 0.076(6) 0.088(8) 0.014(6) -0.005(5) 0.024(4)
C13 0.122(10) 0.088(8) 0.119(12) -0.045(8) -0.040(9) 0.047(8)
C14 0.056(6) 0.132(11) 0.142(13) -0.007(10) 0.032(7) 0.022(7)
C15 0.071(5) 0.053(5) 0.076(8) 0.001(5) 0.004(5) 0.031(4)
C16 0.112(9) 0.100(9) 0.087(10) -0.021(7) -0.035(7) 0.058(8)
C17 0.071(7) 0.071(7) 0.116(11) -0.019(7) -0.002(6) 0.012(5)
C18 0.039(4) 0.050(4) 0.036(5) 0.015(3) 0.011(3) 0.019(3)
C19 0.067(5) 0.066(5) 0.044(6) 0.012(4) 0.013(4) 0.047(4)
C20 0.044(4) 0.043(4) 0.077(7) 0.018(4) 0.006(4) 0.013(3)
C21 0.044(4) 0.061(5) 0.081(7) 0.019(5) 0.019(4) 0.024(4)
C22 0.059(5) 0.085(7) 0.065(7) 0.006(5) 0.007(5) 0.046(5)
C23 0.046(4) 0.051(4) 0.061(6) -0.001(4) -0.012(4) 0.024(4)
C24 0.078(6) 0.047(5) 0.062(6) 0.003(4) 0.010(5) 0.024(4)
C25 0.206(23) 0.348(37) 0.163(20) -0.148(24) -0.082(18) 0.197(26)
C26 0.361(37) 0.342(35) 0.147(18) -0.043(19) -0.043(20) 0.327(35)
C27 0.056(5) 0.063(5) 0.079(8) -0.006(5) 0.008(5) 0.018(4)
C28 0.141(13) 0.113(11) 0.108(11) -0.032(9) -0.024(10) 0.044(10)
C29 0.137(13) 0.086(9) 0.187(17) 0.009(10) -0.028(12) 0.064(9)
C30 0.063(5) 0.052(4) 0.054(6) 0.000(4) -0.005(4) 0.031(4)
C31 0.083(6) 0.087(7) 0.042(6) 0.009(5) -0.002(4) 0.046(6)
C32 0.102(9) 0.109(9) 0.069(8) 0.039(7) 0.000(6) 0.041(7)
C33 0.102(8) 0.072(7) 0.085(9) -0.002(6) -0.025(7) 0.043(7)
C34 0.074(6) 0.076(6) 0.088(8) -0.008(6) -0.014(6) 0.048(6)
C35 0.062(5) 0.083(6) 0.065(7) 0.003(5) -0.004(4) 0.043(5)

loop_
_atom_site_label
_atom_site_type_symbol
_atom_site_fract_x
_atom_site_fract_y
_atom_site_fract_z
_atom_site_U_iso_or_equiv
_atom_site_thermal_displace_type
_atom_site_occupancy
_atom_site_calc_flag
_atom_site_refinement_flags
_atom_site_disorder_group
Ti1 Ti 0.80186(14) 0.26442(14) 0.09251(3) 0.0460(4) Uani 1 d . .
P1 P 0.9935(3) 0.3879(3) 0.12800(6) 0.0742(8) Uani 1 d . .
H45 H 1.1300(169) 0.4591(157) 0.1074(30) 0.135(49) Uiso 1 d . .
O1 O 0.7581(5) 0.4034(5) 0.08712(12) 0.0509(13) Uani 1 d . .
O2 O 0.6652(5) 0.1377(5) 0.11450(11) 0.0484(13) Uani 1 d . .
C1 C 0.7635(15) 0.1223(14) 0.0547(3) 0.099(4) Uani 1 d . .
H1A H 0.6717(15) 0.0448(14) 0.0485(3) 0.118 Uiso 1 calc R .
C2 C 0.8328(15) 0.2599(15) 0.0449(2) 0.083(3) Uani 1 d . .
H2A H 0.7956(15) 0.2980(15) 0.0313(2) 0.100 Uiso 1 calc R .
C3 C 0.9636(16) 0.3281(14) 0.0553(3) 0.099(4) Uani 1 d . .
H3A H 1.0354(16) 0.4257(14) 0.0508(3) 0.119 Uiso 1 calc R .
C4 C 0.9884(16) 0.2405(22) 0.0712(3) 0.104(5) Uani 1 d . .
H4A H 1.0791(16) 0.2614(22) 0.0792(3) 0.125 Uiso 1 calc R .
C5 C 0.8601(23) 0.1088(16) 0.0715(3) 0.110(6) Uani 1 d . .
H5A H 0.8471(23) 0.0200(16) 0.0791(3) 0.132 Uiso 1 calc R .
C6 C 0.7336(8) 0.4961(8) 0.0720(2) 0.043(2) Uani 1 d . .
C7 C 0.6093(9) 0.4461(9) 0.0573(2) 0.053(2) Uani 1 d . .
C8 C 0.5934(11) 0.5477(11) 0.0427(2) 0.069(3) Uani 1 d . .
H8A H 0.5120(11) 0.5192(11) 0.0325(2) 0.083 Uiso 1 calc R .
C9 C 0.6991(13) 0.6930(11) 0.0433(2) 0.075(3) Uani 1 d . .
H9A H 0.6873(13) 0.7581(11) 0.0332(2) 0.090 Uiso 1 calc R .
C10 C 0.8143(9) 0.7370(9) 0.0582(2) 0.056(2) Uani 1 d . .
H10A H 0.8806(9) 0.8334(9) 0.0587(2) 0.067 Uiso 1 calc R .
C11 C 0.8392(9) 0.6420(8) 0.0732(2) 0.052(2) Uani 1 d . .
C12 C 0.4941(9) 0.2912(11) 0.0572(2) 0.073(3) Uani 1 d . .
H12A H 0.5225(9) 0.2403(11) 0.0697(2) 0.087 Uiso 1 calc R .
C13 C 0.4737(17) 0.2229(15) 0.0295(3) 0.112(5) Uani 1 d . .
H13A H 0.4001(17) 0.1253(15) 0.0304(3) 0.168 Uiso 1 calc R .
H13B H 0.5607(17) 0.2283(15) 0.0239(3) 0.168 Uiso 1 calc R .
H13C H 0.4476(17) 0.2722(15) 0.0168(3) 0.168 Uiso 1 calc R .
C14 C 0.3519(12) 0.2764(18) 0.0676(4) 0.121(5) Uani 1 d . .
H14A H 0.2794(12) 0.1782(18) 0.0674(4) 0.182 Uiso 1 calc R .
H14B H 0.3242(12) 0.3292(18) 0.0561(4) 0.182 Uiso 1 calc R .
H14C H 0.3647(12) 0.3127(18) 0.0855(4) 0.182 Uiso 1 calc R .
C15 C 0.9711(10) 0.6914(9) 0.0910(2) 0.067(2) Uani 1 d . .
H15A H 1.0039(10) 0.6229(9) 0.0891(2) 0.080 Uiso 1 calc R .
C16 C 0.9349(15) 0.6944(15) 0.1200(3) 0.098(4) Uani 1 d . .
H16A H 1.0184(15) 0.7255(15) 0.1308(3) 0.146 Uiso 1 calc R .
H16B H 0.8638(15) 0.6009(15) 0.1256(3) 0.146 Uiso 1 calc R .
H16C H 0.8993(15) 0.7586(15) 0.1223(3) 0.146 Uiso 1 calc R .
C17 C 1.0965(12) 0.8422(12) 0.0824(3) 0.097(4) Uani 1 d . .
H17A H 1.1192(12) 0.8398(12) 0.0638(3) 0.145 Uiso 1 calc R .
H17B H 1.1784(12) 0.8664(12) 0.0932(3) 0.145 Uiso 1 calc R .
H17C H 1.0681(12) 0.9119(12) 0.0848(3) 0.145 Uiso 1 calc R .
C18 C 0.5555(7) 0.0559(8) 0.1321(2) 0.043(2) Uani 1 d . .
C19 C 0.4827(9) -0.0915(9) 0.1298(2) 0.053(2) Uani 1 d . .
C20 C 0.3683(8) -0.1691(9) 0.1473(2) 0.058(2) Uani 1 d . .
H20A H 0.3178(8) -0.2675(9) 0.1460(2) 0.070 Uiso 1 calc R .
C21 C 0.3292(9) -0.1037(10) 0.1662(2) 0.063(2) Uani 1 d . .
H21A H 0.2508(9) -0.1569(10) 0.1771(2) 0.076 Uiso 1 calc R .
C22 C 0.4074(10) 0.0422(11) 0.1689(2) 0.065(2) Uani 1 d . .
H22A H 0.3839(10) 0.0858(11) 0.1824(2) 0.078 Uiso 1 calc R .
C23 C 0.5206(8) 0.1258(8) 0.1519(2) 0.053(2) Uani 1 d . .
C24 C 0.5271(11) -0.1691(9) 0.1093(2) 0.066(2) Uani 1 d . .
H24A H 0.6101(11) -0.0956(9) 0.0997(2) 0.079 Uiso 1 calc R .
C25 C 0.4163(27) -0.2482(35) 0.0887(5) 0.213(14) Uani 1 d . .
H25A H 0.3882(27) -0.1860(35) 0.0806(5) 0.320 Uiso 1 calc R .
H25B H 0.3355(27) -0.3265(35) 0.0970(5) 0.320 Uiso 1 calc R .
H25C H 0.4537(27) -0.2834(35) 0.0751(5) 0.320 Uiso 1 calc R .
C26 C 0.5699(34) -0.2618(32) 0.1214(4) 0.217(14) Uani 1 d . .
H26A H 0.6413(34) -0.2105(32) 0.1347(4) 0.325 Uiso 1 calc R .
H26B H 0.6075(34) -0.2965(32) 0.1079(4) 0.325 Uiso 1 calc R .
H26C H 0.4893(34) -0.3403(32) 0.1298(4) 0.325 Uiso 1 calc R .
C27 C 0.6047(10) 0.2902(10) 0.1551(2) 0.071(3) Uani 1 d . .
H27A H 0.6915(10) 0.3241(10) 0.1444(2) 0.085 Uiso 1 calc R .
C28 C 0.6527(20) 0.3337(18) 0.1842(4) 0.130(5) Uani 1 d . .
H28A H 0.7020(20) 0.2866(18) 0.1904(4) 0.194 Uiso 1 calc R .
H28B H 0.5713(20) 0.3072(18) 0.1954(4) 0.194 Uiso 1 calc R .
H28C H 0.7149(20) 0.4345(18) 0.1851(4) 0.194 Uiso 1 calc R .
C29 C 0.5240(19) 0.3585(16) 0.1428(4) 0.133(6) Uani 1 d . .
H29A H 0.4976(19) 0.3258(16) 0.1246(4) 0.200 Uiso 1 calc R .
H29B H 0.5837(19) 0.4599(16) 0.1428(4) 0.200 Uiso 1 calc R .
H29C H 0.4402(19) 0.3327(16) 0.1532(4) 0.200 Uiso 1 calc R .
C30 C 1.0068(9) 0.2357(9) 0.1413(2) 0.055(2) Uani 1 d . .
C31 C 0.9017(12) 0.1377(12) 0.1593(2) 0.069(2) Uani 1 d . .
H31A H 0.8241(12) 0.1476(12) 0.1638(2) 0.083 Uiso 1 calc R .
C32 C 0.9148(15) 0.0288(15) 0.1701(3) 0.098(4) Uani 1 d . .
H32A H 0.8482(15) -0.0333(15) 0.1823(3) 0.118 Uiso 1 calc R .
C33 C 1.0296(14) 0.0112(12) 0.1624(3) 0.087(3) Uani 1 d . .
H33A H 1.0358(14) -0.0658(12) 0.1688(3) 0.104 Uiso 1 calc R .
C34 C 1.1333(12) 0.1077(11) 0.1453(2) 0.074(3) Uani 1 d . .
H34A H 1.2118(12) 0.0992(11) 0.1410(2) 0.089 Uiso 1 calc R .
C35 C 1.1185(10) 0.2161(11) 0.1350(2) 0.067(2) Uani 1 d . .
H35A H 1.1872(10) 0.2794(11) 0.1232(2) 0.080 Uiso 1 calc R .

loop_
_atom_type_symbol
_atom_type_description
_atom_type_scat_dispersion_real
_atom_type_scat_dispersion_imag
_atom_type_scat_source
C C 0.0033 0.0016 'International Tables Vol C Tables 4.2.6.8 and 6.1.1.4'
H H 0.0000 0.0000 'International Tables Vol C Tables 4.2.6.8 and 6.1.1.4'
O O 0.0106 0.0060 'International Tables Vol C Tables 4.2.6.8 and 6.1.1.4'
P P 0.1023 0.0942 'International Tables Vol C Tables 4.2.6.8 and 6.1.1.4'
Ti Ti 0.2776 0.4457 'International Tables Vol C Tables 4.2.6.8 and 6.1.1.4'

loop_
_geom_angle_atom_site_label_1
_geom_angle_atom_site_label_2
_geom_angle_atom_site_label_3
_geom_angle
_geom_angle_site_symmetry_1
_geom_angle_site_symmetry_3
_geom_angle_publ_flag
O2 Ti1 O1 105.4(2) . . ?
O2 Ti1 C5 97.9(4) . . ?
O1 Ti1 C5 144.8(4) . . ?
O2 Ti1 C1 100.1(4) . . ?
O1 Ti1 C1 113.4(5) . . ?
C5 Ti1 C1 35.0(6) . . ?
O2 Ti1 C2 130.8(4) . . ?
O1 Ti1 C2 88.2(3) . . ?
C5 Ti1 C2 56.6(4) . . ?
C1 Ti1 C2 34.0(5) . . ?
O2 Ti1 C3 153.0(4) . . ?
O1 Ti1 C3 96.0(4) . . ?
C5 Ti1 C3 55.8(4) . . ?
C1 Ti1 C3 55.6(5) . . ?
C2 Ti1 C3 32.4(5) . . ?
O2 Ti1 C4 126.8(5) . . ?
O1 Ti1 C4 127.5(5) . . ?
C5 Ti1 C4 34.6(6) . . ?
C1 Ti1 C4 57.1(5) . . ?
C2 Ti1 C4 55.3(4) . . ?
C3 Ti1 C4 32.9(5) . . ?
O2 Ti1 P1 97.3(2) . . ?
O1 Ti1 P1 98.6(2) . . ?
C5 Ti1 P1 104.3(6) . . ?
C1 Ti1 P1 137.4(4) . . ?
C2 Ti1 P1 127.6(4) . . ?
C3 Ti1 P1 95.3(4) . . ?
C4 Ti1 P1 81.4(4) . . ?
C30 P1 Ti1 100.7(3) . . ?
C6 O1 Ti1 155.6(5) . . ?
C18 O2 Ti1 171.6(5) . . ?
C2 C1 C5 106.8(12) . . ?
C2 C1 Ti1 75.3(7) . . ?
C5 C1 Ti1 72.3(7) . . ?
C3 C2 C1 108.5(12) . . ?
C3 C2 Ti1 74.2(7) . . ?
C1 C2 Ti1 70.7(7) . . ?
C2 C3 C4 111.3(13) . . ?
C2 C3 Ti1 73.4(7) . . ?
C4 C3 Ti1 74.1(7) . . ?
C3 C4 C5 105.8(12) . . ?
C3 C4 Ti1 73.0(7) . . ?
C5 C4 Ti1 69.4(6) . . ?
C1 C5 C4 107.5(10) . . ?
C1 C5 Ti1 72.6(6) . . ?
C4 C5 Ti1 75.9(7) . . ?
O1 C6 C7 120.3(7) . . ?
O1 C6 C11 116.7(7) . . ?
C7 C6 C11 123.0(7) . . ?
C6 C7 C8 116.3(8) . . ?
C6 C7 C12 122.6(7) . . ?
C8 C7 C12 121.0(8) . . ?
C7 C8 C9 121.2(9) . . ?
C10 C9 C8 120.7(8) . . ?
C9 C10 C11 121.7(8) . . ?
C10 C11 C6 117.1(8) . . ?
C10 C11 C15 122.5(7) . . ?
C6 C11 C15 120.4(7) . . ?
C7 C12 C13 112.5(10) . . ?
C7 C12 C14 109.8(10) . . ?
C13 C12 C14 110.6(11) . . ?
C16 C15 C11 110.7(9) . . ?
C16 C15 C17 109.8(9) . . ?
C11 C15 C17 112.2(9) . . ?
O2 C18 C19 119.9(7) . . ?
O2 C18 C23 118.2(7) . . ?
C19 C18 C23 121.9(7) . . ?
C18 C19 C20 117.6(7) . . ?
C18 C19 C24 122.0(7) . . ?
C20 C19 C24 120.4(8) . . ?
C21 C20 C19 121.7(8) . . ?
C20 C21 C22 119.3(8) . . ?
C21 C22 C23 121.8(9) . . ?
C22 C23 C18 117.5(8) . . ?
C22 C23 C27 120.5(8) . . ?
C18 C23 C27 122.1(8) . . ?
C26 C24 C25 109.6(18) . . ?
C26 C24 C19 114.0(10) . . ?
C25 C24 C19 112.7(11) . . ?
C28 C27 C29 114.7(12) . . ?
C28 C27 C23 111.5(10) . . ?
C29 C27 C23 111.4(9) . . ?
C35 C30 C31 118.1(8) . . ?
C35 C30 P1 121.8(7) . . ?
C31 C30 P1 120.1(7) . . ?
C32 C31 C30 120.0(10) . . ?
C31 C32 C33 119.7(11) . . ?
C34 C33 C32 120.4(10) . . ?
C35 C34 C33 118.9(10) . . ?
C34 C35 C30 122.9(10) . . ?

loop_
_geom_bond_atom_site_label_1
_geom_bond_atom_site_label_2
_geom_bond_distance
_geom_bond_site_symmetry_2
_geom_bond_publ_flag
Ti1 O2 1.805(5) . ?
Ti1 O1 1.819(5) . ?
Ti1 C5 2.333(9) . ?
Ti1 C1 2.336(12) . ?
Ti1 C2 2.394(11) . ?
Ti1 C3 2.403(12) . ?
Ti1 C4 2.417(11) . ?
Ti1 P1 2.543(3) . ?
P1 C30 1.855(8) . ?
O1 C6 1.385(9) . ?
O2 C18 1.386(9) . ?
C1 C2 1.39(2) . ?
C1 C5 1.41(2) . ?
C2 C3 1.34(2) . ?
C3 C4 1.36(2) . ?
C4 C5 1.41(2) . ?
C6 C7 1.389(12) . ?
C6 C11 1.421(11) . ?
C7 C8 1.403(13) . ?
C7 C12 1.516(13) . ?
C8 C9 1.42(2) . ?
C9 C10 1.321(15) . ?
C10 C11 1.407(12) . ?
C11 C15 1.538(14) . ?
C12 C13 1.53(2) . ?
C12 C14 1.56(2) . ?
C15 C16 1.50(2) . ?
C15 C17 1.581(14) . ?
C18 C19 1.394(12) . ?
C18 C23 1.407(12) . ?
C19 C20 1.404(12) . ?
C19 C24 1.546(13) . ?
C20 C21 1.370(14) . ?
C21 C22 1.383(14) . ?
C22 C23 1.393(13) . ?
C23 C27 1.558(12) . ?
C24 C26 1.44(2) . ?
C24 C25 1.49(2) . ?
C27 C28 1.53(2) . ?
C27 C29 1.53(2) . ?
C30 C35 1.371(13) . ?
C30 C31 1.425(14) . ?
C31 C32 1.37(2) . ?
C32 C33 1.41(2) . ?
C33 C34 1.38(2) . ?
C34 C35 1.368(15) . ?
